data_1008222
loop_
_publ_author_name
'Mayer, I'
'Levy, E'
'Glasner, A'

_publ_section_title
;
The Crystal Structure of Eu S O~4~ and Eu C O~3~
;
_journal_coden_ASTM ACCRA9
_journal_name_full 'Acta Crystallographica (1,1948-23,1967)'
_journal_page_first 1071
_journal_page_last 1072
_journal_paper_doi 10.1107/S0365110X64002699
_journal_volume 17
_journal_year 1964
_chemical_formula_structural 'Eu C O3'
_chemical_formula_sum 'C Eu O3'
_chemical_name_systematic 'Europium(II) carbonate'
_space_group_IT_number 62
_symmetry_cell_setting orthorhombic
_symmetry_Int_Tables_number 62
_symmetry_space_group_name_Hall '-P 2ac 2n'
_symmetry_space_group_name_H-M 'P n m a'
_cell_angle_alpha 90
_cell_angle_beta 90
_cell_angle_gamma 90
_cell_formula_units_Z 4
_cell_length_a 5.102
_cell_length_b 8.422
_cell_length_c 6.03
_cell_volume 259.1
_exptl_crystal_density_meas 5.61
_cod_original_formula_sum 'Eu C O3'
_cod_database_code 1008222

loop_
_symmetry_equiv_pos_as_xyz
x,y,z
1/2+x,1/2-y,1/2-z
-x,1/2+y,-z
1/2-x,-y,1/2+z
-x,-y,-z
1/2-x,1/2+y,1/2+z
x,1/2-y,z
1/2+x,y,1/2-z

loop_
_atom_site_label
_atom_site_fract_x
_atom_site_fract_y
_atom_site_fract_z
? ? ? ?

loop_
_cod_related_entry_id
_cod_related_entry_database
_cod_related_entry_code
1 ChemSpider 144949
